data_4118685
loop_
_publ_author_name
'Kai Abersfelder'
'Adam Russell'
'Henry S. Rzepa'
'Andrew J. P. White'
'Peter R. Haycock'
'David Scheschkewitz'

_publ_section_title
;
 Contraction and Expansion of the Silicon Scaffold of Stable Si6R6 Isomers
;
_journal_name_full 'Journal of the American Chemical Society'
_journal_page_first 16008
_journal_page_last 16016
_journal_paper_doi 10.1021/ja307344f
_journal_volume 134
_journal_year 2012
_chemical_formula_moiety 'C90 H138 Si6'
_chemical_formula_sum 'C90 H138 Si6'
_chemical_formula_weight 1388.54
_chemical_name_systematic
; 
 ? 
;
_space_group_IT_number 2
_symmetry_cell_setting triclinic
_symmetry_space_group_name_Hall '-P 1'
_symmetry_space_group_name_H-M 'P -1'
_atom_sites_solution_hydrogens geom
_atom_sites_solution_primary direct
_atom_sites_solution_secondary difmap
_audit_creation_method SHELXL-97
_cell_angle_alpha 73.888(3)
_cell_angle_beta 83.705(3)
_cell_angle_gamma 85.808(3)
_cell_formula_units_Z 2
_cell_length_a 14.9868(5)
_cell_length_b 17.1992(6)
_cell_length_c 17.4782(6)
_cell_measurement_reflns_used 12386
_cell_measurement_temperature 173(2)
_cell_measurement_theta_max 72.3186
_cell_measurement_theta_min 2.6405
_cell_volume 4297.8(3)
_computing_cell_refinement 'CrysAlis RED, Oxford Diffraction Ltd'
_computing_data_collection 'CrysAlis CCD, Oxford Diffraction Ltd'
_computing_data_reduction 'CrysAlis RED, Oxford Diffraction Ltd'
_computing_molecular_graphics 'Bruker SHELXTL'
_computing_publication_material 'Bruker SHELXTL'
_computing_structure_refinement 'SHELXL-97 (Sheldrick, 1997)'
_computing_structure_solution 'SHELXS-97 (Sheldrick, 1990)'
_diffrn_ambient_temperature 173(2)
_diffrn_detector_area_resol_mean 8.2556
_diffrn_measured_fraction_theta_full 0.986
_diffrn_measured_fraction_theta_max 0.947
_diffrn_measurement_device_type 'OD Xcalibur PX Ultra'
_diffrn_measurement_method 'omega scans'
_diffrn_radiation_monochromator graphite
_diffrn_radiation_source 'Enhance Ultra (Cu) X-ray Source'
_diffrn_radiation_type CuK\a
_diffrn_radiation_wavelength 1.54184
_diffrn_reflns_av_R_equivalents 0.0441
_diffrn_reflns_av_sigmaI/netI 0.0703
_diffrn_reflns_limit_h_max 15
_diffrn_reflns_limit_h_min -18
_diffrn_reflns_limit_k_max 20
_diffrn_reflns_limit_k_min -20
_diffrn_reflns_limit_l_max 21
_diffrn_reflns_limit_l_min -15
_diffrn_reflns_number 27589
_diffrn_reflns_theta_full 68.00
_diffrn_reflns_theta_max 72.72
_diffrn_reflns_theta_min 2.64
_diffrn_standards_number 0
_exptl_absorpt_coefficient_mu 1.210
_exptl_absorpt_correction_T_max 1.00000
_exptl_absorpt_correction_T_min 0.47371
_exptl_absorpt_correction_type multi-scan
_exptl_absorpt_process_details
; 
CrysAlis RED, Oxford Diffraction Ltd., 
Version 1.171.33.32 (release 27-01-2009 CrysAlis171 .NET) 
(compiled Jan 27 2009,14:17:37) 
empirical absorption correction using spherical harmonics, 
implemented in SCALE3 ABSPACK scaling algorithm. 
;
_exptl_crystal_colour Yellow
_exptl_crystal_density_diffrn 1.073
_exptl_crystal_description prisms
_exptl_crystal_F_000 1524
_exptl_crystal_size_max 0.24
_exptl_crystal_size_mid 0.20
_exptl_crystal_size_min 0.07
_refine_diff_density_max 1.388
_refine_diff_density_min -0.518
_refine_diff_density_rms 0.105
_refine_ls_extinction_method none
_refine_ls_goodness_of_fit_ref 1.047
_refine_ls_hydrogen_treatment constr
_refine_ls_matrix_type full
_refine_ls_number_parameters 878
_refine_ls_number_reflns 16223
_refine_ls_number_restraints 25
_refine_ls_restrained_S_all 1.050
_refine_ls_R_factor_all 0.1160
_refine_ls_R_factor_gt 0.0871
_refine_ls_shift/su_max 0.001
_refine_ls_shift/su_mean 0.000
_refine_ls_structure_factor_coef Fsqd
_refine_ls_weighting_details 'calc w=1/[\s^2^(Fo^2^)+(0.1598P)^2^+6.8375P] where P=(Fo^2^+2Fc^2^)/3'
_refine_ls_weighting_scheme calc
_refine_ls_wR_factor_gt 0.2762
_refine_ls_wR_factor_ref 0.2868
_reflns_number_gt 11304
_reflns_number_total 16223
_reflns_threshold_expression >2sigma(I)
_cod_data_source_file ja307344f_si_002_2.cif
_cod_data_source_block 8a
_cod_database_code 4118685

loop_
_symmetry_equiv_pos_as_xyz
'x, y, z'
'-x, -y, -z'

loop_
_atom_site_label
_atom_site_type_symbol
_atom_site_fract_x
_atom_site_fract_y
_atom_site_fract_z
_atom_site_U_iso_or_equiv
_atom_site_adp_type
_atom_site_occupancy
_atom_site_symmetry_multiplicity
_atom_site_calc_flag
_atom_site_refinement_flags
_atom_site_disorder_assembly
_atom_site_disorder_group
Si1 Si 0.74772(7) 0.34790(6) 0.23964(6) 0.0270(2) Uani 1 1 d . . .
Si2 Si 0.82911(7) 0.24192(6) 0.32785(6) 0.0299(2) Uani 1 1 d . . .
Si3 Si 0.66959(7) 0.25618(6) 0.34851(6) 0.0291(2) Uani 1 1 d . . .
Si4 Si 0.73748(7) 0.25963(6) 0.15784(6) 0.0280(2) Uani 1 1 d . . .
Si5 Si 0.81160(7) 0.15256(6) 0.24968(6) 0.0315(3) Uani 1 1 d . . .
Si6 Si 0.65195(7) 0.17124(6) 0.26552(6) 0.0299(2) Uani 1 1 d . . .
C1 C 0.7444(3) 0.4636(2) 0.2023(2) 0.0306(8) Uani 1 1 d . A .
C2 C 0.6783(3) 0.5030(3) 0.1512(2) 0.0358(9) Uani 1 1 d . . .
C3 C 0.6799(4) 0.5858(3) 0.1174(3) 0.0472(11) Uani 1 1 d . A .
H3A H 0.6340 0.6121 0.0846 0.057 Uiso 1 1 calc R . .
C4 C 0.7462(5) 0.6314(3) 0.1299(5) 0.073(2) Uani 1 1 d . . .
C5 C 0.8088(4) 0.5930(3) 0.1813(4) 0.0621(15) Uani 1 1 d . A .
H5A H 0.8539 0.6241 0.1912 0.075 Uiso 1 1 calc R . .
C6 C 0.8090(3) 0.5103(3) 0.2196(3) 0.0403(9) Uani 1 1 d . . .
C7 C 0.6039(3) 0.4601(3) 0.1289(3) 0.0408(10) Uani 1 1 d . . .
H7A H 0.6115 0.4008 0.1557 0.049 Uiso 1 1 calc R . .
C8 C 0.6089(4) 0.4709(4) 0.0396(3) 0.0537(12) Uani 1 1 d . . .
H8A H 0.6684 0.4521 0.0209 0.080 Uiso 1 1 calc R . .
H8B H 0.5987 0.5284 0.0121 0.080 Uiso 1 1 calc R . .
H8C H 0.5628 0.4394 0.0279 0.080 Uiso 1 1 calc R . .
C9 C 0.5104(3) 0.4899(4) 0.1581(3) 0.0536(12) Uani 1 1 d . . .
H9A H 0.4641 0.4610 0.1432 0.080 Uiso 1 1 calc R . .
H9B H 0.5020 0.5481 0.1334 0.080 Uiso 1 1 calc R . .
H9C H 0.5057 0.4795 0.2164 0.080 Uiso 1 1 calc R . .
C10 C 0.7668(10) 0.7139(5) 0.0694(6) 0.073(4) Uani 0.598(15) 1 d PD A 1
H10A H 0.8298 0.7243 0.0761 0.087 Uiso 0.598(15) 1 calc PR A 1
C11 C 0.7643(7) 0.7242(6) -0.0172(5) 0.063(3) Uani 0.598(15) 1 d PD A 1
H11A H 0.7794 0.7796 -0.0469 0.095 Uiso 0.598(15) 1 calc PR A 1
H11B H 0.7039 0.7139 -0.0277 0.095 Uiso 0.598(15) 1 calc PR A 1
H11C H 0.8080 0.6857 -0.0346 0.095 Uiso 0.598(15) 1 calc PR A 1
C12 C 0.7107(15) 0.7762(8) 0.0960(9) 0.106(5) Uani 0.598(15) 1 d PDU A 1
H12A H 0.7222 0.8293 0.0584 0.159 Uiso 0.598(15) 1 calc PR A 1
H12B H 0.7250 0.7765 0.1493 0.159 Uiso 0.598(15) 1 calc PR A 1
H12C H 0.6472 0.7647 0.0982 0.159 Uiso 0.598(15) 1 calc PR A 1
C10' C 0.7363(7) 0.7265(9) 0.1048(8) 0.040(3) Uiso 0.402(15) 1 d PD A 2
H10B H 0.7565 0.7459 0.1488 0.048 Uiso 0.402(15) 1 calc PR A 2
C11' C 0.8047(11) 0.7472(15) 0.0363(12) 0.082(6) Uiso 0.402(15) 1 d PD A 2
H11D H 0.8046 0.8061 0.0141 0.124 Uiso 0.402(15) 1 calc PR A 2
H11E H 0.7912 0.7221 -0.0048 0.124 Uiso 0.402(15) 1 calc PR A 2
H11F H 0.8640 0.7271 0.0539 0.124 Uiso 0.402(15) 1 calc PR A 2
C12' C 0.6476(8) 0.7682(8) 0.0845(8) 0.048(3) Uiso 0.402(15) 1 d PDU A 2
H12D H 0.6541 0.8270 0.0680 0.072 Uiso 0.402(15) 1 calc PR A 2
H12E H 0.6039 0.7539 0.1316 0.072 Uiso 0.402(15) 1 calc PR A 2
H12F H 0.6268 0.7511 0.0408 0.072 Uiso 0.402(15) 1 calc PR A 2
C13 C 0.8799(3) 0.4758(3) 0.2762(3) 0.0440(10) Uani 1 1 d . A .
H13A H 0.8665 0.4179 0.3026 0.053 Uiso 1 1 calc R . .
C14 C 0.9734(5) 0.4770(6) 0.2336(4) 0.082(2) Uani 1 1 d . . .
H14A H 0.9745 0.4492 0.1915 0.123 Uiso 1 1 calc R A .
H14B H 1.0161 0.4492 0.2720 0.123 Uiso 1 1 calc R . .
H14C H 0.9901 0.5332 0.2097 0.123 Uiso 1 1 calc R . .
C15 C 0.8775(5) 0.5188(4) 0.3426(4) 0.0662(16) Uani 1 1 d . . .
H15A H 0.8169 0.5175 0.3703 0.099 Uiso 1 1 calc R A .
H15B H 0.8937 0.5752 0.3191 0.099 Uiso 1 1 calc R . .
H15C H 0.9204 0.4912 0.3809 0.099 Uiso 1 1 calc R . .
C16 C 0.9300(3) 0.2552(3) 0.3804(3) 0.0365(9) Uani 1 1 d . . .
C17 C 0.9184(3) 0.2790(3) 0.4533(3) 0.0413(10) Uani 1 1 d . . .
C18 C 0.9918(4) 0.3077(3) 0.4775(3) 0.0499(11) Uani 1 1 d . . .
H18A H 0.9837 0.3246 0.5252 0.060 Uiso 1 1 calc R . .
C19 C 1.0762(4) 0.3131(4) 0.4356(4) 0.0544(13) Uani 1 1 d . . .
C20 C 1.0876(4) 0.2817(4) 0.3705(4) 0.0545(13) Uani 1 1 d . . .
H20A H 1.1461 0.2799 0.3436 0.065 Uiso 1 1 calc R . .
C21 C 1.0167(3) 0.2524(3) 0.3425(3) 0.0481(11) Uani 1 1 d . . .
C22 C 0.8296(4) 0.2723(3) 0.5049(3) 0.0479(11) Uani 1 1 d . . .
H22A H 0.7904 0.2387 0.4851 0.057 Uiso 1 1 calc R . .
C23 C 0.7804(5) 0.3534(4) 0.4996(4) 0.0710(16) Uani 1 1 d . . .
H23A H 0.7235 0.3454 0.5337 0.106 Uiso 1 1 calc R . .
H23B H 0.7682 0.3793 0.4441 0.106 Uiso 1 1 calc R . .
H23C H 0.8176 0.3882 0.5177 0.106 Uiso 1 1 calc R . .
C24 C 0.8413(5) 0.2292(5) 0.5924(4) 0.0741(18) Uani 1 1 d . . .
H24A H 0.7826 0.2255 0.6237 0.111 Uiso 1 1 calc R . .
H24B H 0.8809 0.2599 0.6132 0.111 Uiso 1 1 calc R . .
H24C H 0.8680 0.1746 0.5966 0.111 Uiso 1 1 calc R . .
C25 C 1.1540(4) 0.3515(4) 0.4586(5) 0.0696(17) Uani 1 1 d . . .
H25A H 1.2079 0.3455 0.4211 0.084 Uiso 1 1 calc R . .
C26 C 1.1344(5) 0.4410(4) 0.4484(4) 0.0678(16) Uani 1 1 d . . .
H26A H 1.1211 0.4672 0.3932 0.102 Uiso 1 1 calc R . .
H26B H 1.1869 0.4650 0.4601 0.102 Uiso 1 1 calc R . .
H26C H 1.0825 0.4488 0.4852 0.102 Uiso 1 1 calc R . .
C27 C 1.1774(7) 0.3106(5) 0.5418(7) 0.108(3) Uani 1 1 d U . .
H27A H 1.2272 0.3378 0.5540 0.162 Uiso 1 1 calc R . .
H27B H 1.1954 0.2538 0.5462 0.162 Uiso 1 1 calc R . .
H27C H 1.1250 0.3136 0.5799 0.162 Uiso 1 1 calc R . .
C28 C 1.0387(4) 0.2168(5) 0.2717(4) 0.0718(19) Uani 1 1 d . . .
H28A H 0.9820 0.1955 0.2617 0.086 Uiso 1 1 calc R . .
C29 C 1.0701(9) 0.2780(8) 0.1973(5) 0.131(4) Uani 1 1 d . . .
H29A H 1.0836 0.2520 0.1538 0.196 Uiso 1 1 calc R . .
H29B H 1.1244 0.3018 0.2057 0.196 Uiso 1 1 calc R . .
H29C H 1.0229 0.3207 0.1831 0.196 Uiso 1 1 calc R . .
C30 C 1.1079(6) 0.1453(7) 0.2894(7) 0.109(3) Uani 1 1 d . . .
H30A H 1.1197 0.1239 0.2426 0.164 Uiso 1 1 calc R . .
H30B H 1.0844 0.1027 0.3355 0.164 Uiso 1 1 calc R . .
H30C H 1.1639 0.1638 0.3012 0.164 Uiso 1 1 calc R . .
C31 C 0.6009(3) 0.2590(3) 0.4460(2) 0.0335(8) Uani 1 1 d . . .
C32 C 0.6079(3) 0.1902(3) 0.5128(3) 0.0372(9) Uani 1 1 d . . .
C33 C 0.5634(3) 0.1940(3) 0.5866(3) 0.0434(10) Uani 1 1 d . . .
H33A H 0.5669 0.1477 0.6312 0.052 Uiso 1 1 calc R . .
C34 C 0.5151(3) 0.2618(3) 0.5970(3) 0.0465(11) Uani 1 1 d . . .
C35 C 0.5072(3) 0.3278(3) 0.5309(3) 0.0465(11) Uani 1 1 d . . .
H35A H 0.4735 0.3749 0.5374 0.056 Uiso 1 1 calc R . .
C36 C 0.5472(3) 0.3273(3) 0.4548(3) 0.0380(9) Uani 1 1 d . . .
C37 C 0.6565(3) 0.1119(3) 0.5063(3) 0.0413(10) Uani 1 1 d . . .
H37A H 0.7051 0.1254 0.4614 0.050 Uiso 1 1 calc R . .
C38 C 0.5920(4) 0.0581(3) 0.4851(4) 0.0568(13) Uani 1 1 d . . .
H38A H 0.6239 0.0075 0.4807 0.085 Uiso 1 1 calc R . .
H38B H 0.5686 0.0863 0.4340 0.085 Uiso 1 1 calc R . .
H38C H 0.5420 0.0459 0.5271 0.085 Uiso 1 1 calc R . .
C39 C 0.7004(5) 0.0645(4) 0.5817(3) 0.0601(14) Uani 1 1 d . . .
H39A H 0.7306 0.0148 0.5729 0.090 Uiso 1 1 calc R . .
H39B H 0.6542 0.0505 0.6269 0.090 Uiso 1 1 calc R . .
H39C H 0.7445 0.0979 0.5935 0.090 Uiso 1 1 calc R . .
C40 C 0.4720(4) 0.2636(4) 0.6797(3) 0.0577(14) Uani 1 1 d . . .
H40A H 0.4721 0.2066 0.7146 0.069 Uiso 1 1 calc R . .
C41 C 0.3751(4) 0.2966(4) 0.6786(3) 0.0635(15) Uani 1 1 d . . .
H41A H 0.3402 0.2646 0.6551 0.095 Uiso 1 1 calc R . .
H41B H 0.3733 0.3533 0.6466 0.095 Uiso 1 1 calc R . .
H41C H 0.3494 0.2933 0.7334 0.095 Uiso 1 1 calc R . .
C42 C 0.5284(5) 0.3115(5) 0.7152(4) 0.0768(19) Uani 1 1 d . . .
H42A H 0.5905 0.2892 0.7149 0.115 Uiso 1 1 calc R . .
H42B H 0.5042 0.3081 0.7704 0.115 Uiso 1 1 calc R . .
H42C H 0.5272 0.3683 0.6835 0.115 Uiso 1 1 calc R . .
C43 C 0.5318(3) 0.4007(3) 0.3849(3) 0.0446(10) Uani 1 1 d . . .
H43A H 0.5439 0.3828 0.3348 0.054 Uiso 1 1 calc R . .
C44 C 0.4341(4) 0.4356(4) 0.3877(3) 0.0589(14) Uani 1 1 d . . .
H44A H 0.3929 0.3927 0.3914 0.088 Uiso 1 1 calc R . .
H44B H 0.4261 0.4794 0.3390 0.088 Uiso 1 1 calc R . .
H44C H 0.4212 0.4568 0.4345 0.088 Uiso 1 1 calc R . .
C45 C 0.5963(4) 0.4668(3) 0.3792(3) 0.0572(13) Uani 1 1 d . . .
H45A H 0.6582 0.4443 0.3772 0.086 Uiso 1 1 calc R . .
H45B H 0.5838 0.4878 0.4262 0.086 Uiso 1 1 calc R . .
H45C H 0.5884 0.5108 0.3306 0.086 Uiso 1 1 calc R . .
C46 C 0.7407(3) 0.2942(3) 0.0440(2) 0.0342(8) Uani 1 1 d . . .
C47 C 0.6745(3) 0.2741(3) 0.0018(3) 0.0394(9) Uani 1 1 d . . .
C48 C 0.6703(3) 0.3137(3) -0.0795(3) 0.0437(10) Uani 1 1 d . . .
H48A H 0.6239 0.3013 -0.1065 0.052 Uiso 1 1 calc R . .
C49 C 0.7314(3) 0.3703(3) -0.1215(3) 0.0440(10) Uani 1 1 d . . .
C50 C 0.8009(3) 0.3845(3) -0.0817(3) 0.0435(10) Uani 1 1 d . . .
H50A H 0.8461 0.4200 -0.1107 0.052 Uiso 1 1 calc R . .
C51 C 0.8066(3) 0.3484(3) 0.0000(2) 0.0358(9) Uani 1 1 d . . .
C52 C 0.6037(3) 0.2137(3) 0.0421(3) 0.0446(10) Uani 1 1 d . . .
H52A H 0.6252 0.1812 0.0942 0.053 Uiso 1 1 calc R . .
C53 C 0.5898(5) 0.1542(4) -0.0056(4) 0.0634(15) Uani 1 1 d . . .
H53A H 0.5433 0.1169 0.0233 0.095 Uiso 1 1 calc R . .
H53B H 0.6462 0.1234 -0.0128 0.095 Uiso 1 1 calc R . .
H53C H 0.5708 0.1842 -0.0581 0.095 Uiso 1 1 calc R . .
C54 C 0.5150(4) 0.2574(4) 0.0615(4) 0.0669(16) Uani 1 1 d . . .
H54A H 0.4701 0.2174 0.0877 0.100 Uiso 1 1 calc R . .
H54B H 0.4936 0.2924 0.0119 0.100 Uiso 1 1 calc R . .
H54C H 0.5244 0.2904 0.0973 0.100 Uiso 1 1 calc R . .
C55 C 0.7206(4) 0.4157(4) -0.2086(3) 0.0516(12) Uani 1 1 d . . .
H55A H 0.6558 0.4145 -0.2171 0.062 Uiso 1 1 calc R . .
C56 C 0.7740(6) 0.3751(5) -0.2653(4) 0.0754(19) Uani 1 1 d . . .
H56A H 0.7656 0.4061 -0.3204 0.113 Uiso 1 1 calc R . .
H56B H 0.7536 0.3201 -0.2559 0.113 Uiso 1 1 calc R . .
H56C H 0.8378 0.3725 -0.2567 0.113 Uiso 1 1 calc R . .
C57 C 0.7432(4) 0.5036(4) -0.2275(3) 0.0580(13) Uani 1 1 d . . .
H57A H 0.7354 0.5304 -0.2839 0.087 Uiso 1 1 calc R . .
H57B H 0.8056 0.5070 -0.2175 0.087 Uiso 1 1 calc R . .
H57C H 0.7031 0.5304 -0.1935 0.087 Uiso 1 1 calc R . .
C58 C 0.8837(3) 0.3732(3) 0.0370(3) 0.0425(10) Uani 1 1 d . . .
H58A H 0.8772 0.3459 0.0957 0.051 Uiso 1 1 calc R . .
C59 C 0.9742(4) 0.3450(4) 0.0025(4) 0.0560(13) Uani 1 1 d . . .
H59A H 1.0226 0.3617 0.0271 0.084 Uiso 1 1 calc R . .
H59B H 0.9812 0.3693 -0.0555 0.084 Uiso 1 1 calc R . .
H59C H 0.9769 0.2858 0.0137 0.084 Uiso 1 1 calc R . .
C60 C 0.8814(3) 0.4646(3) 0.0261(3) 0.0486(11) Uani 1 1 d . . .
H60A H 0.9321 0.4781 0.0503 0.073 Uiso 1 1 calc R . .
H60B H 0.8249 0.4814 0.0521 0.073 Uiso 1 1 calc R . .
H60C H 0.8857 0.4929 -0.0311 0.073 Uiso 1 1 calc R . .
C61 C 0.8797(3) 0.0556(3) 0.2440(3) 0.0403(9) Uani 1 1 d . . .
C62 C 0.9213(4) 0.0447(3) 0.1713(3) 0.0509(12) Uani 1 1 d . . .
C63 C 0.9589(4) -0.0314(3) 0.1690(4) 0.0618(15) Uani 1 1 d . . .
H63A H 0.9838 -0.0393 0.1192 0.074 Uiso 1 1 calc R . .
C64 C 0.9608(4) -0.0963(3) 0.2378(5) 0.0637(16) Uani 1 1 d . . .
C65 C 0.9244(4) -0.0835(3) 0.3088(4) 0.0529(12) Uani 1 1 d . . .
H65A H 0.9277 -0.1266 0.3563 0.063 Uiso 1 1 calc R . .
C66 C 0.8830(3) -0.0101(3) 0.3141(3) 0.0453(10) Uani 1 1 d . . .
C67 C 0.9246(5) 0.1121(4) 0.0944(4) 0.0690(18) Uani 1 1 d . . .
H67A H 0.9109 0.1643 0.1089 0.083 Uiso 1 1 calc R . .
C68 C 0.8538(7) 0.1039(5) 0.0414(5) 0.095(3) Uani 1 1 d . . .
H68A H 0.7944 0.1009 0.0716 0.143 Uiso 1 1 calc R . .
H68B H 0.8672 0.0545 0.0240 0.143 Uiso 1 1 calc R . .
H68C H 0.8540 0.1510 -0.0055 0.143 Uiso 1 1 calc R . .
C69 C 1.0191(7) 0.1165(5) 0.0497(5) 0.103(3) Uani 1 1 d . . .
H69A H 1.0630 0.1224 0.0851 0.154 Uiso 1 1 calc R . .
H69B H 1.0206 0.1633 0.0024 0.154 Uiso 1 1 calc R . .
H69C H 1.0338 0.0668 0.0331 0.154 Uiso 1 1 calc R . .
C70 C 1.0014(5) -0.1795(4) 0.2353(6) 0.085(2) Uani 1 1 d . . .
H70A H 1.0090 -0.2093 0.2922 0.102 Uiso 1 1 calc R . .
C71 C 0.9407(9) -0.2249(6) 0.2100(11) 0.153(6) Uani 1 1 d . . .
H71A H 0.8831 -0.2262 0.2428 0.229 Uiso 1 1 calc R . .
H71B H 0.9657 -0.2803 0.2161 0.229 Uiso 1 1 calc R . .
H71C H 0.9314 -0.1995 0.1538 0.229 Uiso 1 1 calc R . .
C72 C 1.0950(5) -0.1735(5) 0.1935(5) 0.083(2) Uani 1 1 d . . .
H72A H 1.1198 -0.2278 0.1934 0.124 Uiso 1 1 calc R . .
H72B H 1.1331 -0.1488 0.2215 0.124 Uiso 1 1 calc R . .
H72C H 1.0930 -0.1400 0.1382 0.124 Uiso 1 1 calc R . .
C73 C 0.8443(4) -0.0020(3) 0.3967(3) 0.0505(12) Uani 1 1 d . . .
H73A H 0.7910 0.0369 0.3891 0.061 Uiso 1 1 calc R . .
C74 C 0.8135(5) -0.0820(4) 0.4549(4) 0.0722(17) Uani 1 1 d . . .
H74A H 0.7896 -0.0724 0.5061 0.108 Uiso 1 1 calc R . .
H74B H 0.8647 -0.1212 0.4632 0.108 Uiso 1 1 calc R . .
H74C H 0.7666 -0.1033 0.4325 0.108 Uiso 1 1 calc R . .
C75 C 0.9133(5) 0.0328(4) 0.4341(4) 0.0664(15) Uani 1 1 d . . .
H75A H 0.8878 0.0383 0.4865 0.100 Uiso 1 1 calc R . .
H75B H 0.9294 0.0862 0.3993 0.100 Uiso 1 1 calc R . .
H75C H 0.9671 -0.0035 0.4405 0.100 Uiso 1 1 calc R . .
C76 C 0.5517(3) 0.1132(3) 0.2559(3) 0.0379(9) Uani 1 1 d . . .
C77 C 0.5643(3) 0.0442(3) 0.2260(3) 0.0427(10) Uani 1 1 d . . .
C78 C 0.4910(4) 0.0120(3) 0.2052(3) 0.0526(12) Uani 1 1 d . . .
H78A H 0.5011 -0.0332 0.1836 0.063 Uiso 1 1 calc R . .
C79 C 0.4052(4) 0.0429(4) 0.2144(4) 0.0561(13) Uani 1 1 d . . .
C80 C 0.3919(4) 0.1080(3) 0.2479(4) 0.0531(12) Uani 1 1 d . . .
H80A H 0.3324 0.1288 0.2567 0.064 Uiso 1 1 calc R . .
C81 C 0.4625(3) 0.1437(3) 0.2691(3) 0.0423(10) Uani 1 1 d . . .
C82 C 0.6556(4) 0.0006(3) 0.2212(4) 0.0527(12) Uani 1 1 d . . .
H82A H 0.7023 0.0418 0.2117 0.063 Uiso 1 1 calc R . .
C83 C 0.6708(5) -0.0404(5) 0.1535(5) 0.082(2) Uani 1 1 d . . .
H83A H 0.7311 -0.0668 0.1537 0.123 Uiso 1 1 calc R . .
H83B H 0.6655 0.0004 0.1022 0.123 Uiso 1 1 calc R . .
H83C H 0.6258 -0.0810 0.1611 0.123 Uiso 1 1 calc R . .
C84 C 0.6673(5) -0.0587(4) 0.3003(5) 0.0749(18) Uani 1 1 d . . .
H84A H 0.7260 -0.0875 0.2981 0.112 Uiso 1 1 calc R . .
H84B H 0.6197 -0.0977 0.3131 0.112 Uiso 1 1 calc R . .
H84C H 0.6639 -0.0299 0.3418 0.112 Uiso 1 1 calc R . .
C85 C 0.3262(5) 0.0094(5) 0.1879(5) 0.0758(19) Uani 1 1 d . . .
H85A H 0.2701 0.0228 0.2192 0.091 Uiso 1 1 calc R . .
C86 C 0.3184(10) 0.0502(8) 0.1005(9) 0.169(6) Uani 1 1 d U . .
H86A H 0.2683 0.0282 0.0827 0.253 Uiso 1 1 calc R . .
H86B H 0.3743 0.0403 0.0693 0.253 Uiso 1 1 calc R . .
H86C H 0.3074 0.1086 0.0927 0.253 Uiso 1 1 calc R . .
C87 C 0.3328(6) -0.0804(5) 0.1981(5) 0.085(2) Uani 1 1 d . . .
H87A H 0.3368 -0.1088 0.2547 0.128 Uiso 1 1 calc R . .
H87B H 0.3865 -0.0942 0.1664 0.128 Uiso 1 1 calc R . .
H87C H 0.2793 -0.0968 0.1800 0.128 Uiso 1 1 calc R . .
C88 C 0.4398(3) 0.2136(3) 0.3062(3) 0.0490(11) Uani 1 1 d . . .
H88A H 0.4975 0.2323 0.3172 0.059 Uiso 1 1 calc R . .
C89 C 0.3915(6) 0.2861(4) 0.2520(5) 0.080(2) Uani 1 1 d . . .
H89A H 0.4280 0.3045 0.2009 0.120 Uiso 1 1 calc R . .
H89B H 0.3823 0.3302 0.2779 0.120 Uiso 1 1 calc R . .
H89C H 0.3332 0.2701 0.2426 0.120 Uiso 1 1 calc R . .
C90 C 0.3816(5) 0.1870(4) 0.3857(4) 0.0689(16) Uani 1 1 d . . .
H90A H 0.3685 0.2333 0.4082 0.103 Uiso 1 1 calc R . .
H90B H 0.4139 0.1438 0.4232 0.103 Uiso 1 1 calc R . .
H90C H 0.3252 0.1669 0.3768 0.103 Uiso 1 1 calc R . .

loop_
_atom_site_aniso_label
_atom_site_aniso_U_11
_atom_site_aniso_U_22
_atom_site_aniso_U_33
_atom_site_aniso_U_23
_atom_site_aniso_U_13
_atom_site_aniso_U_12
Si1 0.0326(5) 0.0237(5) 0.0263(5) -0.0103(4) 0.0001(4) -0.0027(4)
Si2 0.0337(5) 0.0281(5) 0.0295(5) -0.0104(4) -0.0038(4) -0.0017(4)
Si3 0.0354(5) 0.0266(5) 0.0256(5) -0.0086(4) 0.0015(4) -0.0043(4)
Si4 0.0347(5) 0.0250(5) 0.0256(5) -0.0099(4) 0.0003(4) -0.0033(4)
Si5 0.0374(6) 0.0252(5) 0.0335(5) -0.0113(4) -0.0031(4) 0.0002(4)
Si6 0.0360(5) 0.0251(5) 0.0295(5) -0.0093(4) 0.0007(4) -0.0053(4)
C1 0.037(2) 0.0264(18) 0.0280(18) -0.0079(15) 0.0018(15) -0.0038(15)
C2 0.040(2) 0.032(2) 0.0331(19) -0.0070(16) -0.0014(16) -0.0030(17)
C3 0.057(3) 0.032(2) 0.049(3) -0.0020(19) -0.014(2) -0.005(2)
C4 0.089(4) 0.036(3) 0.091(5) 0.005(3) -0.044(4) -0.020(3)
C5 0.075(4) 0.034(2) 0.078(4) -0.003(2) -0.033(3) -0.019(2)
C6 0.051(3) 0.033(2) 0.039(2) -0.0092(17) -0.0058(18) -0.0095(18)
C7 0.041(2) 0.030(2) 0.052(3) -0.0101(18) -0.0116(19) 0.0017(17)
C8 0.056(3) 0.053(3) 0.058(3) -0.024(2) -0.021(2) 0.009(2)
C9 0.043(3) 0.059(3) 0.052(3) -0.005(2) -0.001(2) -0.002(2)
C10 0.125(10) 0.032(5) 0.057(7) 0.001(4) -0.014(7) -0.020(6)
C11 0.073(6) 0.038(4) 0.061(6) 0.009(4) 0.017(5) 0.003(4)
C12 0.163(14) 0.059(7) 0.085(8) -0.025(6) 0.030(9) 0.023(8)
C13 0.053(3) 0.036(2) 0.046(2) -0.0117(19) -0.013(2) -0.0100(19)
C14 0.056(4) 0.119(6) 0.069(4) -0.019(4) -0.016(3) 0.006(4)
C15 0.098(5) 0.054(3) 0.054(3) -0.019(3) -0.023(3) -0.011(3)
C16 0.040(2) 0.031(2) 0.043(2) -0.0151(17) -0.0101(17) 0.0031(16)
C17 0.050(3) 0.039(2) 0.038(2) -0.0124(18) -0.0118(19) -0.0027(19)
C18 0.056(3) 0.052(3) 0.049(3) -0.023(2) -0.014(2) -0.002(2)
C19 0.048(3) 0.055(3) 0.071(3) -0.030(3) -0.019(2) -0.002(2)
C20 0.040(2) 0.068(3) 0.063(3) -0.029(3) -0.010(2) -0.003(2)
C21 0.040(2) 0.059(3) 0.052(3) -0.024(2) -0.009(2) -0.003(2)
C22 0.055(3) 0.060(3) 0.035(2) -0.020(2) -0.0057(19) -0.010(2)
C23 0.067(4) 0.071(4) 0.074(4) -0.024(3) 0.005(3) 0.002(3)
C24 0.085(4) 0.083(5) 0.050(3) -0.004(3) -0.012(3) -0.023(4)
C25 0.054(3) 0.077(4) 0.097(5) -0.049(4) -0.022(3) -0.005(3)
C26 0.077(4) 0.062(4) 0.067(4) -0.016(3) -0.011(3) -0.027(3)
C27 0.120(7) 0.066(4) 0.152(8) -0.020(5) -0.094(6) -0.009(4)
C28 0.036(3) 0.120(6) 0.081(4) -0.065(4) -0.002(3) -0.004(3)
C29 0.174(11) 0.163(11) 0.060(5) -0.054(6) 0.011(6) 0.022(9)
C30 0.083(5) 0.133(8) 0.138(8) -0.091(7) 0.013(5) -0.001(5)
C31 0.038(2) 0.034(2) 0.0286(18) -0.0101(16) -0.0013(15) -0.0057(16)
C32 0.037(2) 0.041(2) 0.033(2) -0.0086(17) 0.0000(16) -0.0081(17)
C33 0.045(2) 0.054(3) 0.028(2) -0.0072(19) 0.0058(17) -0.006(2)
C34 0.045(2) 0.062(3) 0.032(2) -0.015(2) 0.0029(18) -0.002(2)
C35 0.053(3) 0.055(3) 0.033(2) -0.017(2) 0.0016(19) 0.007(2)
C36 0.042(2) 0.041(2) 0.033(2) -0.0160(18) 0.0002(17) 0.0021(18)
C37 0.050(2) 0.039(2) 0.030(2) -0.0034(17) 0.0032(17) -0.0079(19)
C38 0.069(3) 0.042(3) 0.059(3) -0.012(2) -0.005(3) -0.013(2)
C39 0.077(4) 0.050(3) 0.048(3) -0.004(2) -0.011(3) 0.003(3)
C40 0.058(3) 0.078(4) 0.035(2) -0.017(2) 0.006(2) 0.002(3)
C41 0.060(3) 0.083(4) 0.043(3) -0.019(3) 0.014(2) 0.004(3)
C42 0.083(4) 0.103(5) 0.055(3) -0.039(4) 0.000(3) -0.011(4)
C43 0.056(3) 0.042(2) 0.035(2) -0.0147(19) -0.0008(19) 0.009(2)
C44 0.063(3) 0.061(3) 0.048(3) -0.012(2) -0.003(2) 0.015(3)
C45 0.077(4) 0.045(3) 0.048(3) -0.012(2) 0.000(2) -0.004(3)
C46 0.038(2) 0.036(2) 0.0316(19) -0.0136(16) 0.0000(15) -0.0040(16)
C47 0.044(2) 0.041(2) 0.037(2) -0.0164(18) -0.0043(17) -0.0047(18)
C48 0.051(3) 0.050(3) 0.033(2) -0.0143(19) -0.0029(18) -0.008(2)
C49 0.056(3) 0.048(3) 0.027(2) -0.0097(18) -0.0006(18) -0.005(2)
C50 0.048(3) 0.045(2) 0.035(2) -0.0078(19) 0.0029(18) -0.010(2)
C51 0.043(2) 0.036(2) 0.0291(19) -0.0113(16) 0.0034(16) -0.0030(17)
C52 0.050(3) 0.054(3) 0.035(2) -0.019(2) -0.0026(18) -0.013(2)
C53 0.083(4) 0.062(3) 0.054(3) -0.024(3) -0.006(3) -0.028(3)
C54 0.048(3) 0.075(4) 0.077(4) -0.020(3) 0.006(3) -0.017(3)
C55 0.058(3) 0.063(3) 0.032(2) -0.010(2) -0.002(2) -0.006(2)
C56 0.101(5) 0.084(5) 0.040(3) -0.022(3) 0.000(3) 0.016(4)
C57 0.068(3) 0.056(3) 0.041(3) -0.002(2) 0.000(2) 0.003(3)
C58 0.042(2) 0.047(3) 0.036(2) -0.0039(18) 0.0001(17) -0.0139(19)
C59 0.045(3) 0.049(3) 0.069(3) -0.009(3) 0.000(2) -0.006(2)
C60 0.047(3) 0.054(3) 0.049(3) -0.022(2) 0.009(2) -0.015(2)
C61 0.040(2) 0.032(2) 0.050(2) -0.0152(19) -0.0009(18) -0.0024(17)
C62 0.057(3) 0.037(2) 0.062(3) -0.024(2) 0.009(2) -0.001(2)
C63 0.061(3) 0.043(3) 0.087(4) -0.035(3) 0.012(3) 0.002(2)
C64 0.046(3) 0.031(2) 0.115(5) -0.026(3) 0.000(3) 0.001(2)
C65 0.046(3) 0.031(2) 0.078(4) -0.013(2) -0.002(2) 0.0058(19)
C66 0.040(2) 0.031(2) 0.064(3) -0.011(2) -0.008(2) -0.0013(18)
C67 0.101(5) 0.040(3) 0.063(3) -0.023(3) 0.022(3) 0.007(3)
C68 0.153(8) 0.070(4) 0.064(4) -0.031(4) -0.008(5) 0.033(5)
C69 0.140(8) 0.057(4) 0.097(6) -0.029(4) 0.070(6) -0.008(4)
C70 0.073(4) 0.040(3) 0.147(7) -0.038(4) -0.002(4) 0.010(3)
C71 0.144(10) 0.069(6) 0.275(18) -0.100(9) 0.005(10) -0.020(6)
C72 0.079(5) 0.073(4) 0.087(5) -0.022(4) 0.011(4) 0.030(4)
C73 0.059(3) 0.034(2) 0.053(3) -0.003(2) -0.009(2) 0.005(2)
C74 0.096(5) 0.045(3) 0.063(4) 0.003(3) -0.003(3) 0.001(3)
C75 0.076(4) 0.062(4) 0.064(3) -0.017(3) -0.022(3) 0.004(3)
C76 0.042(2) 0.037(2) 0.039(2) -0.0147(18) -0.0001(17) -0.0099(17)
C77 0.050(3) 0.037(2) 0.044(2) -0.0172(19) 0.0060(19) -0.0147(19)
C78 0.057(3) 0.051(3) 0.057(3) -0.025(2) 0.002(2) -0.021(2)
C79 0.054(3) 0.052(3) 0.066(3) -0.017(3) -0.009(2) -0.019(2)
C80 0.041(2) 0.053(3) 0.069(3) -0.019(3) -0.007(2) -0.012(2)
C81 0.040(2) 0.037(2) 0.051(3) -0.0120(19) -0.0021(19) -0.0093(18)
C82 0.052(3) 0.041(3) 0.075(3) -0.034(3) 0.007(2) -0.012(2)
C83 0.080(4) 0.077(5) 0.105(6) -0.059(4) 0.005(4) 0.001(4)
C84 0.064(4) 0.064(4) 0.099(5) -0.024(4) -0.017(3) 0.002(3)
C85 0.064(4) 0.079(4) 0.097(5) -0.035(4) -0.021(3) -0.023(3)
C86 0.186(11) 0.131(9) 0.185(11) 0.027(7) -0.136(9) -0.073(8)
C87 0.095(5) 0.092(5) 0.080(4) -0.030(4) -0.012(4) -0.047(4)
C88 0.037(2) 0.044(3) 0.069(3) -0.023(2) 0.000(2) -0.0043(19)
C89 0.107(6) 0.045(3) 0.075(4) -0.005(3) 0.008(4) 0.012(3)
C90 0.087(4) 0.055(3) 0.063(4) -0.020(3) 0.004(3) 0.004(3)

loop_
_atom_type_symbol
_atom_type_description
_atom_type_scat_dispersion_real
_atom_type_scat_dispersion_imag
_atom_type_scat_source
C C 0.0181 0.0091 'International Tables Vol C Tables 4.2.6.8 and 6.1.1.4'
H H 0.0000 0.0000 'International Tables Vol C Tables 4.2.6.8 and 6.1.1.4'
Si Si 0.2541 0.3302 'International Tables Vol C Tables 4.2.6.8 and 6.1.1.4'

loop_
_geom_angle_atom_site_label_1
_geom_angle_atom_site_label_2
_geom_angle_atom_site_label_3
_geom_angle
C1 Si1 Si3 132.83(13)
C1 Si1 Si4 124.74(13)
Si3 Si1 Si4 90.23(5)
C1 Si1 Si2 138.48(13)
Si3 Si1 Si2 60.14(4)
Si4 Si1 Si2 88.82(5)
C16 Si2 Si5 130.01(14)
C16 Si2 Si3 137.07(14)
Si5 Si2 Si3 88.77(5)
C16 Si2 Si1 125.82(14)
Si5 Si2 Si1 90.80(5)
Si3 Si2 Si1 59.41(4)
C31 Si3 Si1 137.79(14)
C31 Si3 Si6 127.66(14)
Si1 Si3 Si6 90.04(5)
C31 Si3 Si2 126.46(14)
Si1 Si3 Si2 60.45(4)
Si6 Si3 Si2 91.27(5)
C46 Si4 Si5 133.90(14)
C46 Si4 Si1 124.18(14)
Si5 Si4 Si1 90.82(5)
C46 Si4 Si6 137.21(14)
Si5 Si4 Si6 60.22(4)
Si1 Si4 Si6 89.52(5)
C61 Si5 Si2 129.42(15)
C61 Si5 Si4 135.62(16)
Si2 Si5 Si4 89.42(5)
C61 Si5 Si6 127.40(15)
Si2 Si5 Si6 91.31(5)
Si4 Si5 Si6 59.94(4)
C76 Si6 Si3 131.34(14)
C76 Si6 Si4 125.67(14)
Si3 Si6 Si4 90.06(5)
C76 Si6 Si5 135.88(15)
Si3 Si6 Si5 88.57(5)
Si4 Si6 Si5 59.84(4)
C6 C1 C2 119.0(4)
C6 C1 Si1 122.3(3)
C2 C1 Si1 118.6(3)
C3 C2 C1 119.6(4)
C3 C2 C7 116.1(4)
C1 C2 C7 124.3(4)
C4 C3 C2 121.9(5)
C5 C4 C3 118.1(5)
C5 C4 C10 119.5(7)
C3 C4 C10 119.7(7)
C5 C4 C10' 119.5(6)
C3 C4 C10' 120.6(6)
C4 C5 C6 122.8(5)
C5 C6 C1 118.5(4)
C5 C6 C13 117.7(4)
C1 C6 C13 123.8(4)
C8 C7 C2 111.7(4)
C8 C7 C9 109.4(4)
C2 C7 C9 111.4(4)
C12 C10 C11 111.4(10)
C12 C10 C4 107.8(11)
C11 C10 C4 120.0(8)
C11' C10' C12' 111.5(11)
C11' C10' C4 101.4(13)
C12' C10' C4 120.1(10)
C6 C13 C14 112.5(4)
C6 C13 C15 112.2(5)
C14 C13 C15 109.9(5)
C21 C16 C17 118.3(4)
C21 C16 Si2 119.8(3)
C17 C16 Si2 121.3(3)
C18 C17 C16 118.4(5)
C18 C17 C22 119.6(4)
C16 C17 C22 122.0(4)
C19 C18 C17 123.4(5)
C20 C19 C18 116.8(5)
C20 C19 C25 120.3(5)
C18 C19 C25 123.0(5)
C19 C20 C21 122.6(5)
C16 C21 C20 119.8(5)
C16 C21 C28 122.7(4)
C20 C21 C28 117.5(5)
C23 C22 C17 113.1(5)
C23 C22 C24 109.2(5)
C17 C22 C24 111.8(5)
C27 C25 C26 110.4(6)
C27 C25 C19 112.6(6)
C26 C25 C19 110.9(5)
C29 C28 C21 112.8(7)
C29 C28 C30 109.7(7)
C21 C28 C30 112.1(6)
C36 C31 C32 119.5(4)
C36 C31 Si3 122.6(3)
C32 C31 Si3 117.8(3)
C33 C32 C31 118.4(4)
C33 C32 C37 118.9(4)
C31 C32 C37 122.6(4)
C34 C33 C32 122.7(4)
C33 C34 C35 118.2(4)
C33 C34 C40 120.2(5)
C35 C34 C40 121.6(5)
C34 C35 C36 122.1(5)
C35 C36 C31 118.9(4)
C35 C36 C43 118.7(4)
C31 C36 C43 122.4(4)
C32 C37 C38 109.8(4)
C32 C37 C39 114.2(4)
C38 C37 C39 109.4(4)
C42 C40 C41 111.2(6)
C42 C40 C34 109.4(5)
C41 C40 C34 112.7(5)
C36 C43 C45 111.7(4)
C36 C43 C44 112.6(4)
C45 C43 C44 109.9(5)
C47 C46 C51 118.1(4)
C47 C46 Si4 122.5(3)
C51 C46 Si4 119.1(3)
C48 C47 C46 119.7(4)
C48 C47 C52 117.8(4)
C46 C47 C52 122.4(4)
C49 C48 C47 122.2(4)
C48 C49 C50 117.8(4)
C48 C49 C55 120.2(4)
C50 C49 C55 122.0(4)
C49 C50 C51 122.2(4)
C50 C51 C46 119.7(4)
C50 C51 C58 116.5(4)
C46 C51 C58 123.8(4)
C47 C52 C53 113.2(4)
C47 C52 C54 110.7(5)
C53 C52 C54 111.1(5)
C56 C55 C57 110.8(5)
C56 C55 C49 111.9(5)
C57 C55 C49 112.1(4)
C51 C58 C59 111.0(4)
C51 C58 C60 112.0(4)
C59 C58 C60 110.1(4)
C62 C61 C66 118.5(4)
C62 C61 Si5 122.1(4)
C66 C61 Si5 119.2(4)
C63 C62 C61 119.4(5)
C63 C62 C67 118.3(5)
C61 C62 C67 122.3(4)
C62 C63 C64 121.9(6)
C65 C64 C63 118.1(5)
C65 C64 C70 120.1(7)
C63 C64 C70 121.9(7)
C64 C65 C66 122.5(5)
C65 C66 C61 119.5(5)
C65 C66 C73 118.5(5)
C61 C66 C73 122.0(4)
C62 C67 C68 111.5(6)
C62 C67 C69 111.2(6)
C68 C67 C69 111.4(7)
C71 C70 C72 117.0(9)
C71 C70 C64 111.8(7)
C72 C70 C64 111.2(6)
C75 C73 C74 109.0(5)
C75 C73 C66 110.1(5)
C74 C73 C66 113.8(5)
C77 C76 C81 118.0(4)
C77 C76 Si6 120.9(3)
C81 C76 Si6 120.7(3)
C78 C77 C76 120.0(5)
C78 C77 C82 118.5(4)
C76 C77 C82 121.3(4)
C79 C78 C77 122.6(5)
C78 C79 C80 117.6(5)
C78 C79 C85 122.0(6)
C80 C79 C85 120.4(6)
C81 C80 C79 122.6(5)
C80 C81 C76 119.0(4)
C80 C81 C88 118.0(4)
C76 C81 C88 123.0(4)
C84 C82 C77 108.5(5)
C84 C82 C83 111.3(6)
C77 C82 C83 113.9(5)
C87 C85 C86 107.4(8)
C87 C85 C79 114.9(6)
C86 C85 C79 109.0(7)
C81 C88 C89 113.6(5)
C81 C88 C90 111.5(5)
C89 C88 C90 108.1(5)

loop_
_geom_bond_atom_site_label_1
_geom_bond_atom_site_label_2
_geom_bond_distance
Si1 C1 1.914(4)
Si1 Si3 2.3656(14)
Si1 Si4 2.3789(13)
Si1 Si2 2.3906(14)
Si2 C16 1.911(4)
Si2 Si5 2.3667(14)
Si2 Si3 2.3833(15)
Si3 C31 1.902(4)
Si3 Si6 2.3718(14)
Si4 C46 1.909(4)
Si4 Si5 2.3777(14)
Si4 Si6 2.3799(14)
Si5 C61 1.911(5)
Si5 Si6 2.3868(15)
Si6 C76 1.910(4)
C1 C6 1.409(6)
C1 C2 1.413(6)
C2 C3 1.383(6)
C2 C7 1.522(6)
C3 C4 1.380(8)
C4 C5 1.375(9)
C4 C10 1.545(11)
C4 C10' 1.572(15)
C5 C6 1.393(7)
C6 C13 1.507(7)
C7 C8 1.514(7)
C7 C9 1.539(7)
C10 C12 1.460(13)
C10 C11 1.480(12)
C10' C11' 1.470(14)
C10' C12' 1.493(13)
C13 C14 1.512(9)
C13 C15 1.536(8)
C16 C21 1.396(7)
C16 C17 1.432(6)
C17 C18 1.389(7)
C17 C22 1.517(7)
C18 C19 1.386(8)
C19 C20 1.379(8)
C19 C25 1.524(8)
C20 C21 1.398(7)
C21 C28 1.521(8)
C22 C23 1.515(9)
C22 C24 1.527(8)
C25 C27 1.497(12)
C25 C26 1.509(10)
C28 C29 1.484(15)
C28 C30 1.535(13)
C31 C36 1.410(6)
C31 C32 1.420(6)
C32 C33 1.401(6)
C32 C37 1.510(7)
C33 C34 1.374(8)
C34 C35 1.386(7)
C34 C40 1.524(7)
C35 C36 1.399(6)
C36 C43 1.518(7)
C37 C38 1.525(7)
C37 C39 1.533(7)
C40 C42 1.511(10)
C40 C41 1.520(9)
C43 C45 1.522(8)
C43 C44 1.541(8)
C46 C47 1.415(6)
C46 C51 1.415(6)
C47 C48 1.400(7)
C47 C52 1.514(7)
C48 C49 1.383(7)
C49 C50 1.386(7)
C49 C55 1.526(6)
C50 C51 1.399(6)
C51 C58 1.524(6)
C52 C53 1.526(7)
C52 C54 1.531(8)
C55 C56 1.495(8)
C55 C57 1.511(9)
C58 C59 1.525(7)
C58 C60 1.528(7)
C61 C62 1.407(7)
C61 C66 1.422(7)
C62 C63 1.396(7)
C62 C67 1.510(9)
C63 C64 1.397(10)
C64 C65 1.367(10)
C64 C70 1.524(8)
C65 C66 1.388(7)
C66 C73 1.534(8)
C67 C68 1.522(13)
C67 C69 1.536(11)
C70 C71 1.418(14)
C70 C72 1.506(11)
C73 C75 1.521(9)
C73 C74 1.533(8)
C76 C77 1.416(6)
C76 C81 1.418(7)
C77 C78 1.391(7)
C77 C82 1.518(8)
C78 C79 1.365(9)
C79 C80 1.394(9)
C79 C85 1.521(8)
C80 C81 1.393(7)
C81 C88 1.517(7)
C82 C84 1.493(10)
C82 C83 1.527(8)
C85 C87 1.503(12)
C85 C86 1.507(15)
C88 C89 1.529(9)
C88 C90 1.531(9)
